data_4305630
loop_
_publ_author_name
'Ahmed M. A. Boshaala'
'Stephen J. Simpson'
'Jochen Autschbach'
'Shaohui Zheng'

_publ_contact_author_address
;School of Biosciences,
216B Geoffrey Pope Building,
University of Exeter,
Stocker Road,
Exeter.  EX4 4QD
United Kingdom
;
_publ_contact_author_email S.J.Simpson@exeter.ac.uk
_publ_contact_author_fax '44 (0)1392 263434'
_publ_contact_author_name 'Dr. S.J. Simpson'
_publ_contact_author_phone '44 (0)1392 263427'
_publ_section_title
;
Synthesis and Characterization of the Trihalophosphine Compounds of
Ruthenium [RuX2(\h6-cymene)(PY3)] (X = Cl, Br, Y = F, Cl, Br) and the
Related PF2(NMe2) and P(NMe2)3 Compounds; Multinuclear NMR Spectroscopy and
the X-ray Single Crystal Structures of [RuBr2(\h6-cymene)(PF3)],
[RuBr2(\h6-cymene)(PF2{NMe2})], and [RuI2(\h6-cymene)(P{NMe2}3)]
;
_journal_name_full 'Inorganic Chemistry'
_journal_page_first 9279
_journal_page_last 9292
_journal_paper_doi 10.1021/ic800611h
_journal_volume 47
_journal_year 2008
_chemical_compound_source synthetic
_chemical_formula_sum 'C10 H14 Br2 F3 P Ru'
_chemical_formula_weight 483.07
_space_group_IT_number 43
_symmetry_cell_setting orthorhombic
_symmetry_Int_Tables_number 43
_symmetry_space_group_name_Hall 'F 2 -2d'
_symmetry_space_group_name_H-M 'F d d 2'
_atom_sites_solution_hydrogens geom
_atom_sites_solution_primary direct
_atom_sites_solution_secondary difmap
_audit_creation_method SHELXL
_cell_angle_alpha 90.00
_cell_angle_beta 90.00
_cell_angle_gamma 90.00
_cell_formula_units_Z 16
_cell_length_a 25.809(3)
_cell_length_b 26.015(4)
_cell_length_c 9.0051(11)
_cell_measurement_reflns_used 27
_cell_measurement_temperature 223(2)
_cell_measurement_theta_max 12.48
_cell_measurement_theta_min 6.00
_cell_volume 6046.2(14)
_computing_cell_refinement 'Siemens XSCANS'
_computing_data_collection 'Siemens XSCANS'
_computing_data_reduction 'Siemens SHELXTL'
_computing_molecular_graphics 'Siemens SHELXTL'
_computing_publication_material 'Siemens SHELXTL'
_computing_structure_refinement 'SHELXL-93 (Sheldrick, 1993)'
_computing_structure_solution 'SHELXS-86 (Sheldrick, 1990)'
_diffrn_ambient_temperature 223(2)
_diffrn_measured_fraction_theta_full 0.995
_diffrn_measured_fraction_theta_max 0.995
_diffrn_measurement_device 'Siemens P4'
_diffrn_measurement_method '\w scans'
_diffrn_radiation_monochromator graphite
_diffrn_radiation_probe x-ray
_diffrn_radiation_type MoK\a
_diffrn_radiation_wavelength 0.71073
_diffrn_reflns_av_R_equivalents 0.0272
_diffrn_reflns_av_sigmaI/netI 0.0403
_diffrn_reflns_limit_h_max 1
_diffrn_reflns_limit_h_min -33
_diffrn_reflns_limit_k_max 33
_diffrn_reflns_limit_k_min -1
_diffrn_reflns_limit_l_max 11
_diffrn_reflns_limit_l_min -1
_diffrn_reflns_number 2242
_diffrn_reflns_theta_full 27.50
_diffrn_reflns_theta_max 27.50
_diffrn_reflns_theta_min 2.22
_diffrn_source 'fine-focus sealed tube'
_diffrn_standards_decay_% 1
_diffrn_standards_interval_count 97
_diffrn_standards_number 3
_exptl_absorpt_coefficient_mu 6.438
_exptl_absorpt_correction_T_max 0.2960
_exptl_absorpt_correction_T_min 0.2267
_exptl_absorpt_correction_type empirical
_exptl_crystal_colour red
_exptl_crystal_density_diffrn 2.123
_exptl_crystal_density_method 'not measured'
_exptl_crystal_description cut_needle
_exptl_crystal_F_000 3680
_exptl_crystal_size_max 0.35
_exptl_crystal_size_mid 0.25
_exptl_crystal_size_min 0.25
_refine_diff_density_max 0.542
_refine_diff_density_min -0.562
_refine_diff_density_rms 0.103
_refine_ls_abs_structure_details 'Flack H D (1983), Acta Cryst. A39, 876-881'
_refine_ls_abs_structure_Flack -0.015(13)
_refine_ls_extinction_method none
_refine_ls_goodness_of_fit_all 1.034
_refine_ls_goodness_of_fit_obs 1.056
_refine_ls_hydrogen_treatment mixed
_refine_ls_matrix_type full
_refine_ls_number_parameters 154
_refine_ls_number_reflns 2046
_refine_ls_number_restraints 1
_refine_ls_restrained_S_all 1.034
_refine_ls_restrained_S_obs 1.056
_refine_ls_R_factor_all 0.0430
_refine_ls_R_factor_obs 0.0332
_refine_ls_shift/esd_max 0.000
_refine_ls_shift/esd_mean 0.000
_refine_ls_structure_factor_coef Fsqd
_refine_ls_weighting_details 'w=1/[\s^2^(Fo^2^)+(0.0366P)^2^+7.3353P] where P=(Fo^2^+2Fc^2^)/3'
_refine_ls_weighting_scheme calc
_refine_ls_wR_factor_all 0.0747
_refine_ls_wR_factor_obs 0.0705
_reflns_number_observed 1770
_reflns_number_total 2046
_reflns_observed_criterion >2sigma(I)
_cod_data_source_file ic800611h_si_001_2.cif
_cod_data_source_block Compound_5
_cod_depositor_comments
;
The following automatic conversions were performed:

'_refine_ls_weighting_scheme' value 'calc
w=1/[\s^2^(Fo^2^)+(0.0366P)^2^+7.3353P] where P=(Fo^2^+2Fc^2^)/3' was
changed to 'calc'. New tag '_refine_ls_weighting_details' was
created. The value of the new tag was set to
'w=1/[\s^2^(Fo^2^)+(0.0366P)^2^+7.3353P] where P=(Fo^2^+2Fc^2^)/3'.

Automatic conversion script
Id: cif_fix_values 3143 2015-03-26 13:38:13Z robertas 
;
_cod_original_cell_volume 6046.3(13)
_cod_database_code 4305630

loop_
_symmetry_equiv_pos_as_xyz
'x, y, z'
'-x, -y, z'
'x+1/4, -y+1/4, z+1/4'
'-x+1/4, y+1/4, z+1/4'
'x, y+1/2, z+1/2'
'-x, -y+1/2, z+1/2'
'x+1/4, -y+3/4, z+3/4'
'-x+1/4, y+3/4, z+3/4'
'x+1/2, y, z+1/2'
'-x+1/2, -y, z+1/2'
'x+3/4, -y+1/4, z+3/4'
'-x+3/4, y+1/4, z+3/4'
'x+1/2, y+1/2, z'
'-x+1/2, -y+1/2, z'
'x+3/4, -y+3/4, z+1/4'
'-x+3/4, y+3/4, z+1/4'

loop_
_atom_site_aniso_label
_atom_site_aniso_U_11
_atom_site_aniso_U_22
_atom_site_aniso_U_33
_atom_site_aniso_U_23
_atom_site_aniso_U_13
_atom_site_aniso_U_12
Ru1 0.0302(2) 0.0334(2) 0.0351(3) -0.0011(3) -0.0012(3) 0.0039(2)
Br1 0.0554(4) 0.0651(5) 0.0462(5) -0.0067(4) -0.0150(5) 0.0003(4)
Br2 0.0368(4) 0.0679(5) 0.0810(7) -0.0202(5) 0.0161(4) -0.0095(3)
P1 0.0681(15) 0.0385(9) 0.087(2) 0.0114(12) -0.0073(15) 0.0031(9)
F1 0.235(11) 0.097(6) 0.135(8) 0.073(6) -0.030(8) -0.033(6)
F2 0.097(4) 0.039(2) 0.185(8) 0.000(4) -0.024(6) -0.016(2)
F3 0.107(5) 0.048(3) 0.294(15) -0.017(6) 0.042(8) 0.024(3)
C1 0.029(3) 0.093(6) 0.049(5) 0.016(5) -0.005(4) -0.011(4)
C2 0.028(3) 0.071(4) 0.053(5) -0.009(5) 0.001(4) 0.006(3)
C3 0.041(4) 0.061(4) 0.050(5) 0.009(4) -0.015(4) 0.007(3)
C4 0.036(4) 0.078(6) 0.048(5) -0.019(4) -0.009(4) -0.004(4)
C5 0.038(4) 0.043(4) 0.091(8) -0.023(5) -0.015(5) 0.005(3)
C6 0.037(4) 0.051(4) 0.071(7) 0.018(4) -0.008(4) -0.013(3)
C7 0.068(6) 0.165(12) 0.042(6) -0.025(7) -0.007(5) 0.006(7)
C8 0.046(5) 0.210(15) 0.052(6) 0.025(10) 0.006(6) -0.010(7)
C9 0.079(8) 0.388(31) 0.056(8) -0.035(14) 0.016(7) 0.088(14)
C10 0.106(10) 0.466(39) 0.119(14) 0.105(22) -0.007(12) -0.159(18)

loop_
_atom_site_label
_atom_site_type_symbol
_atom_site_fract_x
_atom_site_fract_y
_atom_site_fract_z
_atom_site_U_iso_or_equiv
_atom_site_thermal_displace_type
_atom_site_occupancy
_atom_site_calc_flag
_atom_site_refinement_flags
_atom_site_disorder_group
Ru1 Ru 0.20106(2) 0.08523(2) 0.47730(5) 0.03292(13) Uani 1 d . .
Br1 Br 0.23448(3) 0.10040(3) 0.73736(11) 0.0556(2) Uani 1 d . .
Br2 Br 0.29340(3) 0.07754(3) 0.38727(13) 0.0619(3) Uani 1 d . .
P1 P 0.21173(9) 0.16809(8) 0.4537(4) 0.0644(7) Uani 1 d . .
F1 F 0.2095(4) 0.1906(3) 0.2993(13) 0.156(4) Uani 1 d . .
F2 F 0.2605(2) 0.1953(2) 0.5046(11) 0.107(3) Uani 1 d . .
F3 F 0.1733(3) 0.2038(2) 0.5245(15) 0.150(5) Uani 1 d . .
C1 C 0.1314(3) 0.0460(4) 0.5728(11) 0.057(2) Uani 1 d . .
C2 C 0.1154(2) 0.0825(3) 0.4719(12) 0.051(2) Uani 1 d . .
H2A H 0.0908(2) 0.1071(3) 0.5011(12) 0.061 Uiso 1 calc R .
C3 C 0.1350(3) 0.0838(3) 0.3259(10) 0.051(2) Uani 1 d . .
H3A H 0.1242(3) 0.1099(3) 0.2607(10) 0.061 Uiso 1 calc R .
C4 C 0.1709(3) 0.0463(3) 0.2764(10) 0.054(2) Uani 1 d . .
C5 C 0.1848(3) 0.0078(3) 0.3807(13) 0.057(3) Uani 1 d . .
H5A H 0.2076(3) -0.0183(3) 0.3500(13) 0.069 Uiso 1 calc R .
C6 C 0.1670(3) 0.0068(3) 0.5226(11) 0.053(2) Uani 1 d . .
H6A H 0.1778(3) -0.0193(3) 0.5879(11) 0.064 Uiso 1 calc R .
C7 C 0.1917(4) 0.0474(6) 0.1185(12) 0.092(4) Uani 1 d . .
H7A H 0.2156(4) 0.0191(6) 0.1044(12) 0.138 Uiso 1 calc R .
H7B H 0.2097(4) 0.0797(6) 0.1015(12) 0.138 Uiso 1 calc R .
H7C H 0.1632(4) 0.0443(6) 0.0489(12) 0.138 Uiso 1 calc R .
C8 C 0.1104(4) 0.0446(6) 0.7290(14) 0.103(5) Uani 1 d . .
H8A H 0.1398(4) 0.0345(6) 0.7934(14) 0.123 Uiso 1 calc R .
C9 C 0.0905(5) 0.0937(8) 0.7895(15) 0.174(10) Uani 1 d . .
H9A H 0.0781(5) 0.0883(8) 0.8900(15) 0.262 Uiso 1 calc R .
H9B H 0.0623(5) 0.1059(8) 0.7278(15) 0.262 Uiso 1 calc R .
H9C H 0.1182(5) 0.1190(8) 0.7904(15) 0.262 Uiso 1 calc R .
C10 C 0.0717(6) -0.0023(10) 0.7305(21) 0.231(14) Uani 1 d . .
H10A H 0.0886(6) -0.0323(10) 0.6888(21) 0.346 Uiso 1 calc R .
H10B H 0.0413(6) 0.0061(10) 0.6718(21) 0.346 Uiso 1 calc R .
H10C H 0.0613(6) -0.0095(10) 0.8319(21) 0.346 Uiso 1 calc R .

loop_
_atom_type_symbol
_atom_type_description
_atom_type_scat_dispersion_real
_atom_type_scat_dispersion_imag
_atom_type_scat_source
C C 0.0033 0.0016 'International Tables Vol C Tables 4.2.6.8 and 6.1.1.4'
H H 0.0000 0.0000 'International Tables Vol C Tables 4.2.6.8 and 6.1.1.4'
F F 0.0171 0.0103 'International Tables Vol C Tables 4.2.6.8 and 6.1.1.4'
P P 0.1023 0.0942 'International Tables Vol C Tables 4.2.6.8 and 6.1.1.4'
Br Br -0.2901 2.4595 'International Tables Vol C Tables 4.2.6.8 and 6.1.1.4'
Ru Ru -1.2594 0.8363 'International Tables Vol C Tables 4.2.6.8 and 6.1.1.4'

loop_
_geom_angle_atom_site_label_1
_geom_angle_atom_site_label_2
_geom_angle_atom_site_label_3
_geom_angle
_geom_angle_site_symmetry_1
_geom_angle_site_symmetry_3
_geom_angle_publ_flag
C3 Ru1 P1 93.1(2) . . ?
C3 Ru1 C2 37.4(4) . . ?
P1 Ru1 C2 99.0(2) . . ?
C3 Ru1 C4 37.6(3) . . ?
P1 Ru1 C4 114.6(3) . . ?
C2 Ru1 C4 67.4(3) . . ?
C3 Ru1 C5 66.1(3) . . ?
P1 Ru1 C5 151.1(3) . . ?
C2 Ru1 C5 77.0(3) . . ?
C4 Ru1 C5 37.2(3) . . ?
C3 Ru1 C1 66.8(3) . . ?
P1 Ru1 C1 126.1(3) . . ?
C2 Ru1 C1 36.1(3) . . ?
C4 Ru1 C1 79.8(3) . . ?
C5 Ru1 C1 65.7(4) . . ?
C3 Ru1 C6 78.1(3) . . ?
P1 Ru1 C6 163.4(2) . . ?
C2 Ru1 C6 65.5(3) . . ?
C4 Ru1 C6 66.3(3) . . ?
C5 Ru1 C6 35.2(4) . . ?
C1 Ru1 C6 37.5(3) . . ?
C3 Ru1 Br2 122.3(2) . . ?
P1 Ru1 Br2 85.86(7) . . ?
C2 Ru1 Br2 159.0(3) . . ?
C4 Ru1 Br2 91.9(2) . . ?
C5 Ru1 Br2 88.9(2) . . ?
C1 Ru1 Br2 147.6(2) . . ?
C6 Ru1 Br2 110.7(2) . . ?
C3 Ru1 Br1 148.0(2) . . ?
P1 Ru1 Br1 83.85(9) . . ?
C2 Ru1 Br1 111.5(3) . . ?
C4 Ru1 Br1 161.6(2) . . ?
C5 Ru1 Br1 124.5(3) . . ?
C1 Ru1 Br1 89.4(2) . . ?
C6 Ru1 Br1 96.1(2) . . ?
Br2 Ru1 Br1 89.30(4) . . ?
F3 P1 F1 97.2(6) . . ?
F3 P1 F2 97.6(5) . . ?
F1 P1 F2 97.4(5) . . ?
F3 P1 Ru1 119.1(3) . . ?
F1 P1 Ru1 117.9(4) . . ?
F2 P1 Ru1 122.5(3) . . ?
C2 C1 C6 118.1(8) . . ?
C2 C1 C8 121.6(10) . . ?
C6 C1 C8 120.2(9) . . ?
C2 C1 Ru1 71.0(4) . . ?
C6 C1 Ru1 72.0(4) . . ?
C8 C1 Ru1 131.1(7) . . ?
C1 C2 C3 121.6(8) . . ?
C1 C2 Ru1 73.0(4) . . ?
C3 C2 Ru1 70.2(4) . . ?
C2 C3 C4 120.8(8) . . ?
C2 C3 Ru1 72.5(4) . . ?
C4 C3 Ru1 72.5(4) . . ?
C3 C4 C5 116.3(8) . . ?
C3 C4 C7 120.9(9) . . ?
C5 C4 C7 122.8(9) . . ?
C3 C4 Ru1 70.0(4) . . ?
C5 C4 Ru1 72.1(5) . . ?
C7 C4 Ru1 129.1(6) . . ?
C6 C5 C4 123.4(8) . . ?
C6 C5 Ru1 73.4(5) . . ?
C4 C5 Ru1 70.7(4) . . ?
C5 C6 C1 119.7(8) . . ?
C5 C6 Ru1 71.4(5) . . ?
C1 C6 Ru1 70.5(4) . . ?
C9 C8 C1 116.5(12) . . ?
C9 C8 C10 116.4(13) . . ?
C1 C8 C10 104.8(12) . . ?

loop_
_geom_bond_atom_site_label_1
_geom_bond_atom_site_label_2
_geom_bond_distance
_geom_bond_site_symmetry_2
_geom_bond_publ_flag
Ru1 C3 2.183(7) . ?
Ru1 P1 2.184(2) . ?
Ru1 C2 2.213(6) . ?
Ru1 C4 2.215(8) . ?
Ru1 C5 2.233(8) . ?
Ru1 C1 2.238(7) . ?
Ru1 C6 2.258(7) . ?
Ru1 Br2 2.5253(9) . ?
Ru1 Br1 2.5267(11) . ?
P1 F3 1.502(8) . ?
P1 F1 1.510(10) . ?
P1 F2 1.516(6) . ?
C1 C2 1.378(13) . ?
C1 C6 1.444(13) . ?
C1 C8 1.51(2) . ?
C2 C3 1.409(14) . ?
C3 C4 1.416(11) . ?
C4 C5 1.420(13) . ?
C4 C7 1.520(15) . ?
C5 C6 1.359(14) . ?
C8 C9 1.48(2) . ?
C8 C10 1.58(2) . ?
